data_4316290
loop_
_publ_author_name
'Guo-Bi Li'
'Hua-Cai Fang'
'Yue-Peng Cai'
'Zheng-Yuan Zhou'
'Praveen K. Thallapally'
'Jian Tian'

_publ_section_title
;
 Construction of a Novel Zn-Ni Trinuclear Schiff Base and a Ni2+
 Chemosensor
;
_journal_name_full 'Inorganic Chemistry'
_journal_page_first 7241
_journal_page_last 7243
_journal_paper_doi 10.1021/ic101036m
_journal_volume 49
_journal_year 2010
_chemical_formula_sum 'C14 H20 N4 O2 S2 Zn'
_chemical_formula_weight 405.83
_chemical_name_systematic
;
 ?
;
_space_group_IT_number 9
_symmetry_cell_setting monoclinic
_symmetry_space_group_name_Hall 'C -2yc'
_symmetry_space_group_name_H-M 'C 1 c 1'
_atom_sites_solution_hydrogens geom
_atom_sites_solution_primary direct
_atom_sites_solution_secondary difmap
_audit_creation_method SHELXL-97
_cell_angle_alpha 90.00
_cell_angle_beta 101.675(6)
_cell_angle_gamma 90.00
_cell_formula_units_Z 4
_cell_length_a 14.558(5)
_cell_length_b 9.216(3)
_cell_length_c 13.782(5)
_cell_measurement_reflns_used 948
_cell_measurement_temperature 298(2)
_cell_measurement_theta_max 26.74
_cell_measurement_theta_min 2.63
_cell_volume 1810.8(11)
_computing_cell_refinement 'Bruker SMART'
_computing_data_collection 'Bruker SMART'
_computing_data_reduction 'Bruker SAINT'
_computing_molecular_graphics 'Bruker SHELXTL'
_computing_publication_material 'Bruker SHELXTL'
_computing_structure_refinement 'SHELXL-97 (Sheldrick, 1997)'
_computing_structure_solution 'SHELXS-97 (Sheldrick, 1990)'
_diffrn_ambient_temperature 298(2)
_diffrn_measured_fraction_theta_full 0.987
_diffrn_measured_fraction_theta_max 0.987
_diffrn_measurement_device_type 'CCD area detector'
_diffrn_measurement_method 'phi and omega scans'
_diffrn_radiation_monochromator graphite
_diffrn_radiation_source 'fine-focus sealed tube'
_diffrn_radiation_type MoK\a
_diffrn_radiation_wavelength 0.71073
_diffrn_reflns_av_R_equivalents 0.0253
_diffrn_reflns_av_sigmaI/netI 0.0414
_diffrn_reflns_limit_h_max 12
_diffrn_reflns_limit_h_min -18
_diffrn_reflns_limit_k_max 11
_diffrn_reflns_limit_k_min -11
_diffrn_reflns_limit_l_max 17
_diffrn_reflns_limit_l_min -17
_diffrn_reflns_number 5268
_diffrn_reflns_theta_full 27.17
_diffrn_reflns_theta_max 27.17
_diffrn_reflns_theta_min 2.63
_exptl_absorpt_coefficient_mu 1.599
_exptl_absorpt_correction_T_max 0.8827
_exptl_absorpt_correction_T_min 0.5891
_exptl_absorpt_correction_type multi-scan
_exptl_absorpt_process_details 'SADABS (Sheldrick, 1996)'
_exptl_crystal_colour colorless
_exptl_crystal_density_diffrn 1.489
_exptl_crystal_density_method 'not measured'
_exptl_crystal_description block
_exptl_crystal_F_000 840
_exptl_crystal_size_max 0.37
_exptl_crystal_size_mid 0.32
_exptl_crystal_size_min 0.08
_refine_diff_density_max 0.445
_refine_diff_density_min -0.256
_refine_diff_density_rms 0.071
_refine_ls_abs_structure_details 'Flack H D (1983), Acta Cryst. A39, 876-881'
_refine_ls_abs_structure_Flack 0.00
_refine_ls_extinction_method none
_refine_ls_goodness_of_fit_ref 1.107
_refine_ls_hydrogen_treatment constr
_refine_ls_matrix_type full
_refine_ls_number_parameters 212
_refine_ls_number_reflns 2903
_refine_ls_number_restraints 2
_refine_ls_restrained_S_all 1.106
_refine_ls_R_factor_all 0.0672
_refine_ls_R_factor_gt 0.0382
_refine_ls_shift/su_max 0.002
_refine_ls_shift/su_mean 0.001
_refine_ls_structure_factor_coef Fsqd
_refine_ls_weighting_details 'calc w=1/[\s^2^(Fo^2^)+(0.0377P)^2^+0.6191P] where P=(Fo^2^+2Fc^2^)/3'
_refine_ls_weighting_scheme calc
_refine_ls_wR_factor_gt 0.0785
_refine_ls_wR_factor_ref 0.0889
_reflns_number_gt 2082
_reflns_number_total 2903
_reflns_threshold_expression >2sigma(I)
_cod_data_source_file ic101036m_si_001.cif
_cod_data_source_block c
_cod_depositor_comments
;
The following automatic conversions were performed:

'_symmetry_cell_setting' value 'Monoclinic' changed to 'monoclinic'
according to the built-in table from CIF Core dictionary named
'cif_core.dic' version 2.4.1 from 2010-06-29.

Automatic conversion script
Id: cif_fix_values 1646 2011-03-28 12:23:43Z adriana 
;
_cod_database_code 4316290

loop_
_symmetry_equiv_pos_as_xyz
'x, y, z'
'x, -y, z+1/2'
'x+1/2, y+1/2, z'
'x+1/2, -y+1/2, z+1/2'

loop_
_atom_site_label
_atom_site_type_symbol
_atom_site_fract_x
_atom_site_fract_y
_atom_site_fract_z
_atom_site_U_iso_or_equiv
_atom_site_adp_type
_atom_site_occupancy
_atom_site_symmetry_multiplicity
_atom_site_calc_flag
_atom_site_refinement_flags
_atom_site_disorder_assembly
_atom_site_disorder_group
Zn1 Zn 0.9507(2) 0.03729(4) 0.5845(3) 0.04099(16) Uani 1 1 d . . .
S1 S 0.6749(2) -0.2288(6) 0.5786(3) 0.0721(15) Uani 1 1 d . . .
S2 S 1.2267(2) -0.2245(6) 0.5898(3) 0.0721(15) Uani 1 1 d . . .
O1 O 0.9295(7) 0.1765(9) 0.4772(7) 0.042(2) Uani 1 1 d . . .
O2 O 0.9697(7) 0.1794(9) 0.6949(7) 0.042(2) Uani 1 1 d . . .
N1 N 0.9318(9) 0.4660(9) 0.4760(9) 0.041(3) Uani 1 1 d . . .
H1 H 0.9577 0.3856 0.4982 0.049 Uiso 1 1 calc R . .
N2 N 0.9609(8) 0.4614(10) 0.6905(9) 0.039(3) Uani 1 1 d . . .
H2 H 0.9270 0.3846 0.6788 0.047 Uiso 1 1 calc R . .
N3 N 0.8395(9) -0.0791(12) 0.5867(11) 0.051(3) Uani 1 1 d . . .
N4 N 1.0617(10) -0.0752(11) 0.5856(10) 0.053(4) Uani 1 1 d . . .
C1 C 0.8231(10) 0.0534(14) 0.3473(11) 0.066(5) Uani 1 1 d . . .
H1A H 0.8643 0.0094 0.3096 0.100 Uiso 1 1 calc R . .
H1B H 0.7655 0.0806 0.3038 0.100 Uiso 1 1 calc R . .
H1C H 0.8100 -0.0144 0.3956 0.100 Uiso 1 1 calc R . .
C2 C 0.8695(9) 0.1873(10) 0.3995(9) 0.037(3) Uani 1 1 d . . .
C3 C 0.8348(10) 0.3238(14) 0.3551(9) 0.038(3) Uani 1 1 d . . .
H3 H 0.7901 0.3232 0.2964 0.045 Uiso 1 1 calc R . .
C4 C 0.8660(10) 0.4534(13) 0.3970(8) 0.040(3) Uani 1 1 d . . .
C5 C 0.8210(9) 0.5863(14) 0.3592(10) 0.051(4) Uani 1 1 d . . .
H5A H 0.7762 0.6139 0.3982 0.076 Uiso 1 1 calc R . .
H5B H 0.7894 0.5726 0.2916 0.076 Uiso 1 1 calc R . .
H5C H 0.8673 0.6613 0.3624 0.076 Uiso 1 1 calc R . .
C6 C 0.9697(11) 0.5965(14) 0.5342(9) 0.043(3) Uani 1 1 d . . .
H6A H 1.0377 0.5963 0.5479 0.051 Uiso 1 1 calc R . .
H6B H 0.9474 0.6847 0.4987 0.051 Uiso 1 1 calc R . .
C7 C 0.9350(11) 0.5855(14) 0.6243(11) 0.052(5) Uani 1 1 d . . .
H7A H 0.8671 0.5878 0.6064 0.062 Uiso 1 1 calc R . .
H7B H 0.9545 0.6725 0.6626 0.062 Uiso 1 1 calc R . .
C8 C 1.0835(11) 0.5981(14) 0.8120(12) 0.058(4) Uani 1 1 d . . .
H8A H 1.1123 0.6446 0.7634 0.087 Uiso 1 1 calc R . .
H8B H 1.1308 0.5731 0.8687 0.087 Uiso 1 1 calc R . .
H8C H 1.0390 0.6629 0.8317 0.087 Uiso 1 1 calc R . .
C9 C 1.0323(10) 0.4580(11) 0.7669(10) 0.036(3) Uani 1 1 d . . .
C10 C 1.0598(11) 0.3249(15) 0.8127(10) 0.045(4) Uani 1 1 d . . .
H10 H 1.0979 0.3288 0.8755 0.054 Uiso 1 1 calc R . .
C11 C 1.0371(8) 0.1941(14) 0.7758(8) 0.041(3) Uani 1 1 d . . .
C12 C 1.0788(9) 0.0559(12) 0.8205(9) 0.048(4) Uani 1 1 d . . .
H12A H 1.0295 -0.0109 0.8260 0.073 Uiso 1 1 calc R . .
H12B H 1.1159 0.0750 0.8851 0.073 Uiso 1 1 calc R . .
H12C H 1.1177 0.0147 0.7792 0.073 Uiso 1 1 calc R . .
C13 C 0.7729(8) -0.1375(10) 0.5860(9) 0.034(3) Uani 1 1 d . . .
C14 C 1.1348(11) -0.1392(14) 0.5905(10) 0.050(4) Uani 1 1 d . . .

loop_
_atom_site_aniso_label
_atom_site_aniso_U_11
_atom_site_aniso_U_22
_atom_site_aniso_U_33
_atom_site_aniso_U_23
_atom_site_aniso_U_13
_atom_site_aniso_U_12
Zn1 0.0366(3) 0.0309(2) 0.0551(3) 0.0020(10) 0.0085(2) -0.0005(10)
S1 0.049(3) 0.087(3) 0.077(3) 0.015(3) 0.003(2) -0.028(3)
S2 0.038(3) 0.090(3) 0.084(3) -0.025(3) 0.004(2) 0.016(2)
O1 0.036(5) 0.032(4) 0.057(6) 0.005(4) 0.005(4) 0.000(4)
O2 0.041(6) 0.043(4) 0.036(5) -0.004(4) -0.005(4) 0.008(4)
N1 0.058(7) 0.015(4) 0.048(7) 0.001(4) 0.007(5) -0.003(4)
N2 0.030(4) 0.048(6) 0.036(6) -0.003(4) 0.000(4) -0.003(4)
N3 0.031(7) 0.049(6) 0.073(9) 0.008(6) 0.012(6) -0.010(6)
N4 0.058(9) 0.033(5) 0.067(8) 0.001(6) 0.013(7) -0.002(6)
C1 0.050(9) 0.054(9) 0.081(10) 0.001(7) -0.021(6) -0.003(7)
C2 0.044(7) 0.020(4) 0.055(7) 0.000(4) 0.030(5) 0.000(4)
C3 0.034(7) 0.051(7) 0.027(6) -0.008(5) 0.004(5) -0.010(6)
C4 0.037(7) 0.062(8) 0.019(5) 0.009(5) -0.002(5) 0.002(6)
C5 0.042(7) 0.063(7) 0.049(8) 0.003(5) 0.012(5) -0.015(5)
C6 0.053(7) 0.035(5) 0.038(6) -0.001(4) 0.005(4) -0.010(5)
C7 0.050(9) 0.019(4) 0.076(11) -0.012(5) -0.014(7) 0.007(5)
C8 0.057(8) 0.036(5) 0.074(9) -0.016(5) -0.003(6) -0.027(5)
C9 0.036(7) 0.021(5) 0.057(8) -0.003(5) 0.022(6) 0.003(5)
C10 0.039(8) 0.051(8) 0.041(7) -0.012(6) 0.002(6) -0.010(6)
C11 0.016(5) 0.079(7) 0.024(5) 0.012(5) -0.003(4) 0.009(5)
C12 0.057(9) 0.048(7) 0.046(7) 0.015(5) 0.025(6) 0.014(6)
C13 0.032(6) 0.026(5) 0.044(6) 0.010(4) 0.010(4) -0.010(4)
C14 0.050(8) 0.058(7) 0.035(6) -0.001(5) -0.005(5) -0.027(6)

loop_
_atom_type_symbol
_atom_type_description
_atom_type_scat_dispersion_real
_atom_type_scat_dispersion_imag
_atom_type_scat_source
C C 0.0033 0.0016 'International Tables Vol C Tables 4.2.6.8 and 6.1.1.4'
H H 0.0000 0.0000 'International Tables Vol C Tables 4.2.6.8 and 6.1.1.4'
N N 0.0061 0.0033 'International Tables Vol C Tables 4.2.6.8 and 6.1.1.4'
O O 0.0106 0.0060 'International Tables Vol C Tables 4.2.6.8 and 6.1.1.4'
S S 0.1246 0.1234 'International Tables Vol C Tables 4.2.6.8 and 6.1.1.4'
Zn Zn 0.2839 1.4301 'International Tables Vol C Tables 4.2.6.8 and 6.1.1.4'

loop_
_geom_angle_atom_site_label_1
_geom_angle_atom_site_label_2
_geom_angle_atom_site_label_3
_geom_angle
_geom_angle_site_symmetry_1
_geom_angle_site_symmetry_3
_geom_angle_publ_flag
N4 Zn1 O1 111.6(5) . 1 ?
N4 Zn1 O1 111.6(5) . . ?
O1 Zn1 O1 0.0(8) 1 . ?
N4 Zn1 N3 113.85(14) . . ?
O1 Zn1 N3 111.9(5) 1 . ?
O1 Zn1 N3 111.9(5) . . ?
N4 Zn1 O2 111.4(5) . 1 ?
O1 Zn1 O2 97.15(11) 1 1 ?
O1 Zn1 O2 97.15(11) . 1 ?
N3 Zn1 O2 109.8(6) . 1 ?
N4 Zn1 O2 111.4(5) . . ?
O1 Zn1 O2 97.15(11) 1 . ?
O1 Zn1 O2 97.15(11) . . ?
N3 Zn1 O2 109.8(6) . . ?
O2 Zn1 O2 0.0(7) 1 . ?
O1 O1 C2 0(10) 1 . ?
O1 O1 Zn1 0(10) 1 . ?
C2 O1 Zn1 133.5(8) . . ?
O2 O2 C11 0(10) 1 . ?
O2 O2 Zn1 0(10) 1 . ?
C11 O2 Zn1 132.2(9) . . ?
C4 N1 C6 130.8(10) . . ?
C4 N1 H1 114.4 . . ?
C6 N1 H1 114.8 . . ?
C9 N2 C7 125.2(10) . . ?
C9 N2 H2 117.5 . . ?
C7 N2 H2 117.2 . . ?
C13 N3 Zn1 175.5(12) . . ?
C14 N4 Zn1 175.6(12) . . ?
C2 C1 H1A 109.6 . . ?
C2 C1 H1B 109.4 . . ?
H1A C1 H1B 109.5 . . ?
C2 C1 H1C 109.5 . . ?
H1A C1 H1C 109.5 . . ?
H1B C1 H1C 109.5 . . ?
O1 C2 O1 0.0(9) 1 . ?
O1 C2 C3 124.1(10) 1 . ?
O1 C2 C3 124.1(10) . . ?
O1 C2 C1 120.8(10) 1 . ?
O1 C2 C1 120.8(10) . . ?
C3 C2 C1 115.1(11) . . ?
C4 C3 C2 121.7(11) . . ?
C4 C3 H3 119.0 . . ?
C2 C3 H3 119.3 . . ?
N1 C4 C3 123.9(11) . . ?
N1 C4 C5 115.6(11) . . ?
C3 C4 C5 120.3(12) . . ?
C4 C5 H5A 109.9 . . ?
C4 C5 H5B 109.2 . . ?
H5A C5 H5B 109.5 . . ?
C4 C5 H5C 109.4 . . ?
H5A C5 H5C 109.5 . . ?
H5B C5 H5C 109.5 . . ?
C7 C6 N1 104.7(12) . . ?
C7 C6 H6A 110.5 . . ?
N1 C6 H6A 110.9 . . ?
C7 C6 H6B 110.8 . . ?
N1 C6 H6B 111.2 . . ?
H6A C6 H6B 108.7 . . ?
C6 C7 N2 120.2(13) . . ?
C6 C7 H7A 107.4 . . ?
N2 C7 H7A 107.1 . . ?
C6 C7 H7B 107.3 . . ?
N2 C7 H7B 107.0 . . ?
H7A C7 H7B 107.0 . . ?
C9 C8 H8A 109.0 . . ?
C9 C8 H8B 109.7 . . ?
H8A C8 H8B 109.5 . . ?
C9 C8 H8C 109.7 . . ?
H8A C8 H8C 109.5 . . ?
H8B C8 H8C 109.5 . . ?
N2 C9 C10 119.1(11) . . ?
N2 C9 C8 122.3(11) . . ?
C10 C9 C8 118.5(13) . . ?
C11 C10 C9 126.8(12) . . ?
C11 C10 H10 116.4 . . ?
C9 C10 H10 116.8 . . ?
C10 C11 O2 119.8(11) . 1 ?
C10 C11 O2 119.8(11) . . ?
O2 C11 O2 0.0(10) 1 . ?
C10 C11 C12 124.8(11) . . ?
O2 C11 C12 115.4(11) 1 . ?
O2 C11 C12 115.4(11) . . ?
C11 C12 H12A 109.4 . . ?
C11 C12 H12B 109.5 . . ?
H12A C12 H12B 109.5 . . ?
C11 C12 H12C 109.5 . . ?
H12A C12 H12C 109.5 . . ?
H12B C12 H12C 109.5 . . ?
N3 C13 S1 176.5(13) . . ?
N4 C14 S2 176.3(14) . . ?

loop_
_geom_bond_atom_site_label_1
_geom_bond_atom_site_label_2
_geom_bond_distance
_geom_bond_site_symmetry_2
_geom_bond_publ_flag
Zn1 N4 1.917(14) . ?
Zn1 O1 1.934(9) 1 ?
Zn1 O1 1.934(9) . ?
Zn1 N3 1.948(12) . ?
Zn1 O2 1.985(9) 1 ?
Zn1 O2 1.985(9) . ?
S1 C13 1.642(11) . ?
S2 C14 1.554(17) . ?
O1 O1 0.00(3) 1 ?
O1 C2 1.242(15) . ?
O2 O2 0.00(3) 1 ?
O2 C11 1.335(14) . ?
N1 C4 1.301(18) . ?
N1 C6 1.488(15) . ?
N1 H1 0.8600 . ?
N2 C9 1.322(19) . ?
N2 C7 1.464(17) . ?
N2 H2 0.8600 . ?
N3 C13 1.107(15) . ?
N4 C14 1.207(18) . ?
C1 C2 1.516(16) . ?
C1 H1A 0.9600 . ?
C1 H1B 0.9600 . ?
C1 H1C 0.9600 . ?
C2 O1 1.242(15) 1 ?
C2 C3 1.444(18) . ?
C3 C4 1.364(17) . ?
C3 H3 0.9300 . ?
C4 C5 1.436(17) . ?
C5 H5A 0.9600 . ?
C5 H5B 0.9600 . ?
C5 H5C 0.9600 . ?
C6 C7 1.435(8) . ?
C6 H6A 0.9700 . ?
C6 H6B 0.9700 . ?
C7 H7A 0.9700 . ?
C7 H7B 0.9700 . ?
C8 C9 1.556(16) . ?
C8 H8A 0.9600 . ?
C8 H8B 0.9600 . ?
C8 H8C 0.9600 . ?
C9 C10 1.400(18) . ?
C10 C11 1.324(19) . ?
C10 H10 0.9300 . ?
C11 O2 1.335(14) 1 ?
C11 C12 1.489(14) . ?
C12 H12A 0.9600 . ?
C12 H12B 0.9600 . ?
C12 H12C 0.9600 . ?

loop_
_geom_hbond_atom_site_label_D
_geom_hbond_atom_site_label_H
_geom_hbond_atom_site_label_A
_geom_hbond_distance_DH
_geom_hbond_distance_HA
_geom_hbond_distance_DA
_geom_hbond_angle_DHA
_geom_hbond_site_symmetry_A
N1 H1 O1 0.86 1.98 2.669(11) 136.1 1
N2 H2 O2 0.86 1.98 2.602(13) 128.3 1

loop_
_geom_torsion_atom_site_label_1
_geom_torsion_atom_site_label_2
_geom_torsion_atom_site_label_3
_geom_torsion_atom_site_label_4
_geom_torsion
_geom_torsion_site_symmetry_1
_geom_torsion_site_symmetry_2
_geom_torsion_site_symmetry_3
_geom_torsion_site_symmetry_4
_geom_torsion_publ_flag
N4 Zn1 O1 O1 0.0(12) . . . 1 ?
N3 Zn1 O1 O1 0.0(10) . . . 1 ?
O2 Zn1 O1 O1 0.0(12) 1 . . 1 ?
O2 Zn1 O1 O1 0.0(12) . . . 1 ?
N4 Zn1 O1 C2 111.0(13) . . . . ?
O1 Zn1 O1 C2 0(9) 1 . . . ?
N3 Zn1 O1 C2 -17.9(14) . . . . ?
O2 Zn1 O1 C2 -132.6(11) 1 . . . ?
O2 Zn1 O1 C2 -132.6(11) . . . . ?
N4 Zn1 O2 O2 0.0(15) . . . 1 ?
O1 Zn1 O2 O2 0.0(14) 1 . . 1 ?
O1 Zn1 O2 O2 0.0(14) . . . 1 ?
N3 Zn1 O2 O2 0.0(13) . . . 1 ?
N4 Zn1 O2 C11 -12.6(14) . . . . ?
O1 Zn1 O2 C11 -129.2(10) 1 . . . ?
O1 Zn1 O2 C11 -129.2(10) . . . . ?
N3 Zn1 O2 C11 114.4(12) . . . . ?
O2 Zn1 O2 C11 0(100) 1 . . . ?
N4 Zn1 N3 C13 -163(17) . . . . ?
O1 Zn1 N3 C13 -35(18) 1 . . . ?
O1 Zn1 N3 C13 -35(18) . . . . ?
O2 Zn1 N3 C13 72(18) 1 . . . ?
O2 Zn1 N3 C13 72(18) . . . . ?
O1 Zn1 N4 C14 92(18) 1 . . . ?
O1 Zn1 N4 C14 92(18) . . . . ?
N3 Zn1 N4 C14 -140(17) . . . . ?
O2 Zn1 N4 C14 -15(18) 1 . . . ?
O2 Zn1 N4 C14 -15(18) . . . . ?
Zn1 O1 C2 O1 0(100) . . . 1 ?
O1 O1 C2 C3 0.0(10) 1 . . . ?
Zn1 O1 C2 C3 146.9(11) . . . . ?
O1 O1 C2 C1 0.0(6) 1 . . . ?
Zn1 O1 C2 C1 -29(2) . . . . ?
O1 C2 C3 C4 0(2) 1 . . . ?
O1 C2 C3 C4 0(2) . . . . ?
C1 C2 C3 C4 176.1(14) . . . . ?
C6 N1 C4 C3 -175.8(15) . . . . ?
C6 N1 C4 C5 -1(2) . . . . ?
C2 C3 C4 N1 4(2) . . . . ?
C2 C3 C4 C5 -171.2(12) . . . . ?
C4 N1 C6 C7 107.8(16) . . . . ?
N1 C6 C7 N2 61.3(6) . . . . ?
C9 N2 C7 C6 93.5(16) . . . . ?
C7 N2 C9 C10 -168.2(14) . . . . ?
C7 N2 C9 C8 16(2) . . . . ?
N2 C9 C10 C11 17(2) . . . . ?
C8 C9 C10 C11 -166.8(14) . . . . ?
C9 C10 C11 O2 -12(2) . . . 1 ?
C9 C10 C11 O2 -12(2) . . . . ?
C9 C10 C11 C12 170.7(14) . . . . ?
O2 O2 C11 C10 0.0(11) 1 . . . ?
Zn1 O2 C11 C10 148.3(12) . . . . ?
Zn1 O2 C11 O2 0(100) . . . 1 ?
O2 O2 C11 C12 0.0(8) 1 . . . ?
Zn1 O2 C11 C12 -34.2(17) . . . . ?
Zn1 N3 C13 S1 103(24) . . . . ?
Zn1 N4 C14 S2 -145(15) . . . . ?
